data_2208231
loop_
_publ_author_name
'Samas, Brian'
'Pflum, Derek A.'
'Coscia, Rockford W.'

_publ_section_title
;
 (<i>E</i>,<i>E</i>)-1,8-Dioxacyclotetradeca-3,10-diene-2,9-dione
;
_journal_coeditor_code AC6231
_journal_issue 3
_journal_name_full 'Acta Crystallographica Section E'
_journal_page_first o1121
_journal_page_last o1122
_journal_paper_doi 10.1107/S1600536806005745
_journal_volume 62
_journal_year 2006
_chemical_formula_iupac 'C12 H16 O4'
_chemical_formula_moiety 'C12 H16 O4'
_chemical_formula_sum 'C12 H16 O4'
_chemical_formula_weight 224.25
_chemical_name_systematic
;
(E,E)-1,8-Dioxacyclotetradeca-3,10-diene-2,9-dione
;
_space_group_IT_number 2
_symmetry_cell_setting triclinic
_symmetry_space_group_name_Hall '-P 1'
_symmetry_space_group_name_H-M 'P -1'
_atom_sites_solution_hydrogens geom
_atom_sites_solution_primary direct
_atom_sites_solution_secondary difmap
_cell_angle_alpha 72.037(7)
_cell_angle_beta 77.661(8)
_cell_angle_gamma 68.409(7)
_cell_formula_units_Z 1
_cell_length_a 6.442(3)
_cell_length_b 6.665(3)
_cell_length_c 7.757(4)
_cell_measurement_reflns_used 938
_cell_measurement_temperature 301(2)
_cell_measurement_theta_max 0.93
_cell_measurement_theta_min 28.28
_cell_volume 292.7(2)
_computing_cell_refinement SMART
_computing_data_collection 'SMART (Bruker, 2003)'
_computing_data_reduction 'SAINT-Plus (Bruker, 2003)'
_computing_molecular_graphics 'SHELXTL (Bruker, 2003)'
_computing_publication_material SHELXTL
_computing_structure_refinement 'SHELXL97 (Sheldrick, 1997)'
_computing_structure_solution 'SHELXS97 (Sheldrick, 1997)'
_diffrn_ambient_temperature 301(2)
_diffrn_measured_fraction_theta_full 0.981
_diffrn_measured_fraction_theta_max 0.981
_diffrn_measurement_device_type 'Bruker SMART CCD area-detector'
_diffrn_measurement_method '\f and \w'
_diffrn_radiation_monochromator graphite
_diffrn_radiation_source 'fine-focus sealed tube'
_diffrn_radiation_type MoK\a
_diffrn_radiation_wavelength 0.71073
_diffrn_reflns_av_R_equivalents 0.0201
_diffrn_reflns_av_sigmaI/netI 0.0158
_diffrn_reflns_limit_h_max 8
_diffrn_reflns_limit_h_min -8
_diffrn_reflns_limit_k_max 8
_diffrn_reflns_limit_k_min -8
_diffrn_reflns_limit_l_max 10
_diffrn_reflns_limit_l_min -10
_diffrn_reflns_number 5226
_diffrn_reflns_theta_full 28.34
_diffrn_reflns_theta_max 28.34
_diffrn_reflns_theta_min 2.78
_diffrn_standards_number 0
_exptl_absorpt_coefficient_mu 0.095
_exptl_absorpt_correction_T_max 0.9840
_exptl_absorpt_correction_T_min 0.7537
_exptl_absorpt_correction_type multi-scan
_exptl_absorpt_process_details '(SADABS; Sheldrick, 2002)'
_exptl_crystal_colour Colorless
_exptl_crystal_density_diffrn 1.272
_exptl_crystal_density_method 'not measured'
_exptl_crystal_description column
_exptl_crystal_F_000 120
_exptl_crystal_size_max 0.51
_exptl_crystal_size_mid 0.41
_exptl_crystal_size_min 0.17
_refine_diff_density_max 0.203
_refine_diff_density_min -0.161
_refine_ls_extinction_coef 0.17(3)
_refine_ls_extinction_expression Fc^*^=kFc[1+0.001xFc^2^\l^3^/sin(2\q)]^-1/4^
_refine_ls_extinction_method SHELXL97
_refine_ls_goodness_of_fit_ref 1.048
_refine_ls_hydrogen_treatment mixed
_refine_ls_matrix_type full
_refine_ls_number_parameters 82
_refine_ls_number_reflns 1440
_refine_ls_number_restraints 0
_refine_ls_restrained_S_all 1.048
_refine_ls_R_factor_all 0.0460
_refine_ls_R_factor_gt 0.0419
_refine_ls_shift/su_max 0.000
_refine_ls_shift/su_mean 0.000
_refine_ls_structure_factor_coef Fsqd
_refine_ls_weighting_details 'calc w=1/[\s^2^(Fo^2^)+(0.0712P)^2^+0.031P] where P=(Fo^2^+2Fc^2^)/3'
_refine_ls_weighting_scheme calc
_refine_ls_wR_factor_gt 0.1193
_refine_ls_wR_factor_ref 0.1232
_reflns_number_gt 1278
_reflns_number_total 1440
_reflns_threshold_expression I>2\s(I)
_cod_data_source_file ac6231.cif
_cod_data_source_block 4
_cod_database_code 2208231
_cod_database_fobs_code 2208231

loop_
_symmetry_equiv_pos_as_xyz
'x, y, z'
'-x, -y, -z'

loop_
_atom_site_type_symbol
_atom_site_label
_atom_site_fract_x
_atom_site_fract_y
_atom_site_fract_z
_atom_site_U_iso_or_equiv
_atom_site_adp_type
_atom_site_calc_flag
_atom_site_refinement_flags
_atom_site_occupancy
O O2 0.33098(13) 0.81151(13) -0.11673(10) 0.0483(3) Uani d . 1
C C1 0.59655(19) 0.72251(16) 0.07816(15) 0.0446(3) Uani d . 1
C C2 0.55029(19) 0.77086(17) -0.11113(15) 0.0454(3) Uani d . 1
C C3 0.7891(2) 0.71892(17) 0.11454(15) 0.0465(3) Uani d . 1
O O1 0.68569(16) 0.7824(2) -0.24410(12) 0.0713(3) Uani d . 1
C C4 0.8471(2) 0.69366(19) 0.29840(16) 0.0537(3) Uani d . 1
H H4A 0.9627 0.5508 0.3339 0.064 Uiso calc R 1
H H4B 0.7154 0.6932 0.3866 0.064 Uiso calc R 1
C C5 0.2471(2) 0.8963(2) -0.29373(16) 0.0558(3) Uani d . 1
H H5A 0.1837 0.7937 -0.3114 0.067 Uiso calc R 1
H H5B 0.3698 0.9086 -0.3893 0.067 Uiso calc R 1
C C6 0.9303(2) 0.8781(2) 0.30483(17) 0.0551(3) Uani d . 1
H H6A 0.9970 0.8329 0.4174 0.066 Uiso calc R 1
H H6B 1.0477 0.8923 0.2047 0.066 Uiso calc R 1
H H99A 0.473(2) 0.712(2) 0.167(2) 0.058(4) Uiso d . 1
H H99B 0.903(2) 0.736(2) 0.0155(19) 0.056(4) Uiso d . 1

loop_
_atom_site_aniso_label
_atom_site_aniso_U_11
_atom_site_aniso_U_22
_atom_site_aniso_U_33
_atom_site_aniso_U_12
_atom_site_aniso_U_13
_atom_site_aniso_U_23
O2 0.0550(5) 0.0481(4) 0.0446(4) -0.0188(3) -0.0124(3) -0.0087(3)
C1 0.0498(6) 0.0361(5) 0.0437(5) -0.0097(4) -0.0075(5) -0.0080(4)
C2 0.0514(6) 0.0372(5) 0.0472(6) -0.0100(4) -0.0076(5) -0.0142(4)
C3 0.0499(6) 0.0390(5) 0.0454(6) -0.0070(4) -0.0080(5) -0.0108(4)
O1 0.0604(6) 0.1010(8) 0.0499(5) -0.0190(5) -0.0001(4) -0.0284(5)
C4 0.0597(7) 0.0478(6) 0.0483(6) -0.0105(5) -0.0186(5) -0.0051(5)
C5 0.0686(8) 0.0579(7) 0.0480(6) -0.0211(6) -0.0186(5) -0.0142(5)
C6 0.0546(7) 0.0628(7) 0.0495(6) -0.0173(5) -0.0195(5) -0.0094(5)

loop_
_atom_type_symbol
_atom_type_description
_atom_type_scat_dispersion_real
_atom_type_scat_dispersion_imag
_atom_type_scat_source
C C 0.0033 0.0016 'International Tables Vol C Tables 4.2.6.8 and 6.1.1.4'
H H 0.0000 0.0000 'International Tables Vol C Tables 4.2.6.8 and 6.1.1.4'
O O 0.0106 0.0060 'International Tables Vol C Tables 4.2.6.8 and 6.1.1.4'

loop_
_geom_angle_atom_site_label_1
_geom_angle_atom_site_label_2
_geom_angle_atom_site_label_3
_geom_angle_site_symmetry_1
_geom_angle_site_symmetry_3
_geom_angle
C2 O2 C5 . . 118.29(9)
C3 C1 C2 . . 121.28(11)
C3 C1 H99A . . 123.9(9)
C2 C1 H99A . . 114.5(9)
O1 C2 O2 . . 123.96(11)
O1 C2 C1 . . 125.48(12)
O2 C2 C1 . . 110.49(10)
C1 C3 C4 . . 126.20(11)
C1 C3 H99B . . 118.0(8)
C4 C3 H99B . . 115.8(8)
C3 C4 C6 . . 113.36(10)
C3 C4 H4A . . 108.9
C6 C4 H4A . . 108.9
C3 C4 H4B . . 108.9
C6 C4 H4B . . 108.9
H4A C4 H4B . . 107.7
O2 C5 C6 . 2_675 109.82(9)
O2 C5 H5A . . 109.7
C6 C5 H5A 2_675 . 109.7
O2 C5 H5B . . 109.7
C6 C5 H5B 2_675 . 109.7
H5A C5 H5B . . 108.2
C5 C6 C4 2_675 . 115.19(11)
C5 C6 H6A 2_675 . 108.5
C4 C6 H6A . . 108.5
C5 C6 H6B 2_675 . 108.5
C4 C6 H6B . . 108.5
H6A C6 H6B . . 107.5

loop_
_geom_bond_atom_site_label_1
_geom_bond_atom_site_label_2
_geom_bond_site_symmetry_2
_geom_bond_distance
O2 C2 . 1.3449(15)
O2 C5 . 1.4528(14)
C1 C3 . 1.3201(18)
C1 C2 . 1.4742(16)
C1 H99A . 0.942(15)
C2 O1 . 1.2027(15)
C3 C4 . 1.4952(16)
C3 H99B . 0.953(15)
C4 C6 . 1.5281(19)
C4 H4A . 0.9700
C4 H4B . 0.9700
C5 C6 2_675 1.5069(19)
C5 H5A . 0.9700
C5 H5B . 0.9700
C6 H6A . 0.9700
C6 H6B . 0.9700

loop_
_geom_hbond_atom_site_label_D
_geom_hbond_atom_site_label_H
_geom_hbond_atom_site_label_A
_geom_hbond_site_symmetry_A
_geom_hbond_distance_DH
_geom_hbond_distance_HA
_geom_hbond_distance_DA
_geom_hbond_angle_DHA
C4 H4A O1 2_765 0.97 2.67 3.544(2) 150

loop_
_geom_torsion_atom_site_label_1
_geom_torsion_atom_site_label_2
_geom_torsion_atom_site_label_3
_geom_torsion_atom_site_label_4
_geom_torsion_site_symmetry_4
_geom_torsion
C5 O2 C2 O1 . -6.53(16)
C5 O2 C2 C1 . 170.56(8)
C3 C1 C2 O1 . 9.95(18)
C3 C1 C2 O2 . -167.09(9)
C2 C1 C3 C4 . 173.80(9)
C1 C3 C4 C6 . -126.34(13)
C2 O2 C5 C6 2_675 -118.97(11)
C3 C4 C6 C5 2_675 71.46(14)
